data_7721174
loop_
_publ_author_name
'Chen, Min'
'Liu, Junhui'
'Sun, Kaiwen'
'Hu, Youcai'
'Dong, Junjie'
'Jiang, Yue'
'Li, Xintong'
'Wang, Juan'
'Guo, Fengwan'

_publ_section_title
;
 Single- and Tri-Doping Strategies with Mn2+, Sn2+, and Pb2+ in
 Cadmium-Based Metal Halides for Primary-Color and Tunable White-Light
 Emission
;
_journal_name_full 'Dalton Transactions'
_journal_paper_doi 10.1039/D6DT01111J
_journal_year 2026
_chemical_formula_moiety 'C10 H16 N2, Br4 Cd'
_chemical_formula_sum 'C10 H16 Br4 Cd N2'
_chemical_formula_weight 596.29
_space_group_crystal_system monoclinic
_space_group_IT_number 14
_space_group_name_Hall '-P 2ybc'
_space_group_name_H-M_alt 'P 1 21/c 1'
_atom_sites_solution_hydrogens mixed
_atom_sites_solution_primary dual
_atom_sites_solution_secondary difmap
_audit_creation_date 2025-09-08
_audit_creation_method
;
Olex2 1.5
(compiled 2022.04.07 svn.rca3783a0 for OlexSys, GUI svn.r6498)
;
_audit_update_record
;
2025-11-13 deposited with the CCDC.	2026-06-26 downloaded from the CCDC.
;
_cell_angle_alpha 90
_cell_angle_beta 105.038(2)
_cell_angle_gamma 90
_cell_formula_units_Z 4
_cell_length_a 8.1145(5)
_cell_length_b 20.8578(12)
_cell_length_c 10.0272(6)
_cell_measurement_reflns_used 6956
_cell_measurement_temperature 223(2)
_cell_measurement_theta_max 27.526
_cell_measurement_theta_min 2.319
_cell_volume 1638.99(17)
_computing_cell_refinement 'SAINT V8.40B (Bruker, 2016)'
_computing_data_collection 'Bruker D8 Venture diffractometer'
_computing_data_reduction 'SAINT V8.40B (Bruker, 2016)'
_computing_molecular_graphics 'Olex2 1.5 (Dolomanov et al., 2009)'
_computing_publication_material 'Olex2 1.5 (Dolomanov et al., 2009)'
_computing_structure_refinement 'SHELXL 2019/3 (Sheldrick, 2015)'
_computing_structure_solution 'SHELXT 2018/2 (Sheldrick, 2018)'
_diffrn_ambient_temperature 223(2)
_diffrn_detector 'Bruker PHOTON-II area detector'
_diffrn_detector_area_resol_mean 7.4
_diffrn_detector_type 'CMOS-PHOTONII area detector'
_diffrn_measured_fraction_theta_full 0.996
_diffrn_measured_fraction_theta_max 0.993
_diffrn_measurement_device 'three-circle diffractometer'
_diffrn_measurement_device_type 'Bruker PHOTON-II area detector'
_diffrn_measurement_method 'phi and omega scans'
_diffrn_radiation_monochromator graphite
_diffrn_radiation_probe x-ray
_diffrn_radiation_type MoK\a
_diffrn_radiation_wavelength 0.71073
_diffrn_reflns_av_R_equivalents 0.0506
_diffrn_reflns_av_unetI/netI 0.0467
_diffrn_reflns_Laue_measured_fraction_full 0.996
_diffrn_reflns_Laue_measured_fraction_max 0.993
_diffrn_reflns_limit_h_max 10
_diffrn_reflns_limit_h_min -10
_diffrn_reflns_limit_k_max 26
_diffrn_reflns_limit_k_min -27
_diffrn_reflns_limit_l_max 13
_diffrn_reflns_limit_l_min -13
_diffrn_reflns_number 14903
_diffrn_reflns_point_group_measured_fraction_full 0.996
_diffrn_reflns_point_group_measured_fraction_max 0.993
_diffrn_reflns_theta_full 25.242
_diffrn_reflns_theta_max 27.551
_diffrn_reflns_theta_min 1.953
_diffrn_source 'sealed X-ray tube'
_diffrn_source_current 40.0
_diffrn_source_power 1.8
_diffrn_source_target Mo
_diffrn_source_voltage 45.0
_diffrn_standards_number 0
_exptl_absorpt_coefficient_mu 11.066
_exptl_absorpt_correction_T_max 0.7456
_exptl_absorpt_correction_T_min 0.2304
_exptl_absorpt_correction_type multi-scan
_exptl_absorpt_process_details
;
SADABS-2016/2 (Bruker,2016/2) was used for absorption correction.
wR2(int) was 0.1502 before and 0.0700 after correction.
The Ratio of minimum to maximum transmission is 0.3090.
The \l/2 correction factor is Not present.
;
_exptl_crystal_colour 'clear light colourless'
_exptl_crystal_colour_lustre clear
_exptl_crystal_colour_modifier light
_exptl_crystal_colour_primary colourless
_exptl_crystal_density_diffrn 2.417
_exptl_crystal_density_method 'not measured'
_exptl_crystal_description block
_exptl_crystal_F_000 1112
_exptl_crystal_size_max 0.13
_exptl_crystal_size_mid 0.12
_exptl_crystal_size_min 0.1
_refine_diff_density_max 1.329
_refine_diff_density_min -1.071
_refine_diff_density_rms 0.170
_refine_ls_extinction_method none
_refine_ls_goodness_of_fit_ref 1.046
_refine_ls_hydrogen_treatment mixed
_refine_ls_matrix_type full
_refine_ls_number_parameters 166
_refine_ls_number_reflns 3759
_refine_ls_number_restraints 0
_refine_ls_restrained_S_all 1.046
_refine_ls_R_factor_all 0.0429
_refine_ls_R_factor_gt 0.0346
_refine_ls_shift/su_max 0.001
_refine_ls_shift/su_mean 0.000
_refine_ls_structure_factor_coef Fsqd
_refine_ls_weighting_details 'w=1/[\s^2^(Fo^2^)+(0.0492P)^2^+1.1128P] where P=(Fo^2^+2Fc^2^)/3'
_refine_ls_weighting_scheme calc
_refine_ls_wR_factor_gt 0.0886
_refine_ls_wR_factor_ref 0.0937
_reflns_Friedel_coverage 0.000
_reflns_number_gt 3192
_reflns_number_total 3759
_reflns_threshold_expression 'I > 2\s(I)'
_cod_data_source_file d6dt01111j2.cif
_cod_data_source_block sal250908
_cod_depositor_comments
;
The following automatic conversions were performed:

data item '_diffrn_radiation_probe' value 'X-ray' was changed to
'x-ray' in accordance with the
/home/data/users/saulius/crontab/automatic-downloads/rss-feeds/RSC/lib/dictionaries/cif_core.dic
dictionary named 'cif_core.dic' version 2.4.2 last updated on
2011-04-26.

Automatic conversion script
Id: cif_fix_values 8170 2020-07-09 18:12:32Z antanas 
;
_cod_database_code 7721174
_shelx_shelxl_version_number 2019/3
_shelx_space_group_comment
;
The symmetry employed for this shelxl refinement is uniquely defined
by the following loop, which should always be used as a source of
symmetry information in preference to the above space-group names.
They are only intended as comments.
;
_shelx_estimated_absorpt_t_max 0.404
_shelx_estimated_absorpt_t_min 0.327
_exptl_crystal_mounting_method
;
 Crystals were removed from the crystallisation vial and immediately coated
 with PDMS (polydimethylsiloxane/Dimethicone, CAS: 9006-65-9 on a glass slide.
 A suitable single crystal was selected and mounted on a glass fiber using
 vacuum silicone grease as adhesive. The glass fiber with single crystal was
 mounted on copper pin with solid paraffin. Operator: DJ_Tokyo.
;
_olex2_refinement_description
;
1. Fixed Uiso
 At 1.2 times of:
  All C(H) groups, All C(H,H) groups
2.a Secondary CH2 refined with riding coordinates:
 C1(H1C,H1D), C2(H2A,H2B), C3(H3A,H3B), C4(H4A,H4B)
2.b Aromatic/amide H refined with riding coordinates:
 C6(H6), C7(H7), C8(H8), C9(H9), C10(H10)
;
_olex2_submission_special_instructions 'No special instructions were received'

loop_
_space_group_symop_operation_xyz
'x, y, z'
'-x, y+1/2, -z+1/2'
'-x, -y, -z'
'x, -y-1/2, z-1/2'

loop_
_atom_site_label
_atom_site_type_symbol
_atom_site_fract_x
_atom_site_fract_y
_atom_site_fract_z
_atom_site_U_iso_or_equiv
_atom_site_adp_type
_atom_site_occupancy
_atom_site_site_symmetry_order
_atom_site_calc_flag
_atom_site_refinement_flags_posn
_atom_site_refinement_flags_adp
_atom_site_refinement_flags_occupancy
_atom_site_disorder_assembly
_atom_site_disorder_group
Cd1 Cd 0.86156(4) 0.38393(2) 0.29450(3) 0.03009(11) Uani 1 1 d . . . . .
Br1 Br 0.59335(6) 0.38566(2) 0.38929(5) 0.03641(13) Uani 1 1 d . . . . .
Br2 Br 0.87469(7) 0.28881(2) 0.13812(5) 0.03653(13) Uani 1 1 d . . . . .
Br3 Br 0.81848(6) 0.48074(2) 0.11801(4) 0.03115(12) Uani 1 1 d . . . . .
Br4 Br 1.12401(6) 0.41121(2) 0.49239(4) 0.03530(13) Uani 1 1 d . . . . .
N1 N 0.8313(5) 0.44133(19) 0.6810(4) 0.0285(8) Uani 1 1 d . . . . .
N2 N 0.6307(5) 0.38423(15) 0.8489(3) 0.0234(7) Uani 1 1 d . . . . .
C1 C 0.7124(6) 0.4811(2) 0.7360(5) 0.0316(10) Uani 1 1 d . . . . .
H1C H 0.668032 0.516094 0.671533 0.038 Uiso 1 1 calc R U . . .
H1D H 0.773782 0.499966 0.824441 0.038 Uiso 1 1 calc R U . . .
C2 C 0.5656(6) 0.44078(19) 0.7562(4) 0.0282(9) Uani 1 1 d . . . . .
H2A H 0.491724 0.467139 0.797385 0.034 Uiso 1 1 calc R U . . .
H2B H 0.497582 0.425416 0.666418 0.034 Uiso 1 1 calc R U . . .
C3 C 0.7463(6) 0.34487(19) 0.7852(4) 0.0273(9) Uani 1 1 d . . . . .
H3A H 0.788128 0.307596 0.843730 0.033 Uiso 1 1 calc R U . . .
H3B H 0.682126 0.329288 0.694375 0.033 Uiso 1 1 calc R U . . .
C4 C 0.8945(6) 0.3846(2) 0.7702(5) 0.0306(9) Uani 1 1 d . . . . .
H4A H 0.961079 0.398972 0.861320 0.037 Uiso 1 1 calc R U . . .
H4B H 0.969083 0.358706 0.728783 0.037 Uiso 1 1 calc R U . . .
C5 C 0.4912(5) 0.34709(18) 0.8832(4) 0.0230(8) Uani 1 1 d . . . . .
C6 C 0.4277(6) 0.3707(2) 0.9888(5) 0.0320(9) Uani 1 1 d . . . . .
H6 H 0.471284 0.408891 1.034479 0.038 Uiso 1 1 calc R U . . .
C7 C 0.2987(6) 0.3374(2) 1.0265(5) 0.0357(10) Uani 1 1 d . . . . .
H7 H 0.252146 0.353496 1.096346 0.043 Uiso 1 1 calc R U . . .
C8 C 0.2393(6) 0.2809(2) 0.9617(5) 0.0392(11) Uani 1 1 d . . . . .
H8 H 0.153737 0.257786 0.988507 0.047 Uiso 1 1 calc R U . . .
C9 C 0.3045(7) 0.2583(3) 0.8583(6) 0.0520(14) Uani 1 1 d . . . . .
H9 H 0.261608 0.219870 0.813652 0.062 Uiso 1 1 calc R U . . .
C10 C 0.4323(7) 0.2906(2) 0.8173(5) 0.0450(13) Uani 1 1 d . . . . .
H10 H 0.477376 0.274444 0.746721 0.054 Uiso 1 1 calc R U . . .
H2 H 0.703(6) 0.399(2) 0.932(5) 0.023(11) Uiso 1 1 d . . . . .
H1A H 0.910(6) 0.461(2) 0.672(4) 0.017(11) Uiso 1 1 d . . . . .
H1B H 0.786(9) 0.420(3) 0.590(7) 0.067(19) Uiso 1 1 d . . . . .

loop_
_atom_site_aniso_label
_atom_site_aniso_U_11
_atom_site_aniso_U_22
_atom_site_aniso_U_33
_atom_site_aniso_U_23
_atom_site_aniso_U_13
_atom_site_aniso_U_12
Cd1 0.02746(19) 0.03738(19) 0.02610(17) 0.00079(11) 0.00816(14) 0.00062(13)
Br1 0.0242(2) 0.0562(3) 0.0295(2) -0.00418(18) 0.00801(19) -0.00290(19)
Br2 0.0423(3) 0.0349(2) 0.0346(2) -0.00047(17) 0.0138(2) 0.0037(2)
Br3 0.0332(3) 0.0316(2) 0.0260(2) 0.00123(15) 0.00302(18) -0.00578(18)
Br4 0.0235(2) 0.0501(3) 0.0312(2) 0.00245(18) 0.00525(19) -0.00186(19)
N1 0.026(2) 0.035(2) 0.0273(18) 0.0025(14) 0.0109(16) -0.0043(17)
N2 0.0231(18) 0.0291(18) 0.0187(15) -0.0018(12) 0.0067(14) -0.0027(14)
C1 0.033(3) 0.030(2) 0.033(2) 0.0020(17) 0.012(2) 0.0013(19)
C2 0.025(2) 0.027(2) 0.033(2) 0.0058(16) 0.0094(18) 0.0050(17)
C3 0.024(2) 0.027(2) 0.031(2) -0.0018(16) 0.0093(18) 0.0033(17)
C4 0.025(2) 0.037(2) 0.033(2) 0.0032(16) 0.0123(19) 0.0041(18)
C5 0.0174(19) 0.0264(19) 0.0238(18) 0.0017(14) 0.0028(16) -0.0033(15)
C6 0.031(2) 0.035(2) 0.032(2) -0.0042(17) 0.0118(19) -0.0059(19)
C7 0.032(3) 0.045(3) 0.034(2) 0.0005(19) 0.015(2) -0.005(2)
C8 0.025(2) 0.044(3) 0.051(3) 0.004(2) 0.013(2) -0.012(2)
C9 0.041(3) 0.045(3) 0.077(4) -0.022(3) 0.028(3) -0.018(2)
C10 0.044(3) 0.046(3) 0.050(3) -0.022(2) 0.022(3) -0.016(2)

loop_
_atom_type_symbol
_atom_type_description
_atom_type_scat_dispersion_real
_atom_type_scat_dispersion_imag
_atom_type_scat_source
C C 0.0033 0.0016 'International Tables Vol C Tables 4.2.6.8 and 6.1.1.4'
H H 0.0000 0.0000 'International Tables Vol C Tables 4.2.6.8 and 6.1.1.4'
Br Br -0.2901 2.4595 'International Tables Vol C Tables 4.2.6.8 and 6.1.1.4'
Cd Cd -0.8075 1.2024 'International Tables Vol C Tables 4.2.6.8 and 6.1.1.4'
N N 0.0061 0.0033 'International Tables Vol C Tables 4.2.6.8 and 6.1.1.4'

loop_
_geom_angle_atom_site_label_1
_geom_angle_atom_site_label_2
_geom_angle_atom_site_label_3
_geom_angle
_geom_angle_site_symmetry_1
_geom_angle_site_symmetry_3
_geom_angle_publ_flag
Br1 Cd1 Br3 104.874(19) . . ?
Br2 Cd1 Br1 114.19(2) . . ?
Br2 Cd1 Br3 101.642(17) . . ?
Br2 Cd1 Br4 119.27(2) . . ?
Br4 Cd1 Br1 108.682(18) . . ?
Br4 Cd1 Br3 106.647(18) . . ?
C1 N1 C4 112.1(3) . . ?
C1 N1 H1A 112(3) . . ?
C1 N1 H1B 118(4) . . ?
C4 N1 H1A 108(3) . . ?
C4 N1 H1B 101(3) . . ?
H1A N1 H1B 105(5) . . ?
C2 N2 H2 110(3) . . ?
C3 N2 C2 108.8(3) . . ?
C3 N2 H2 104(3) . . ?
C5 N2 C2 112.6(3) . . ?
C5 N2 C3 114.2(3) . . ?
C5 N2 H2 108(3) . . ?
N1 C1 H1C 109.6 . . ?
N1 C1 H1D 109.6 . . ?
N1 C1 C2 110.5(4) . . ?
H1C C1 H1D 108.1 . . ?
C2 C1 H1C 109.6 . . ?
C2 C1 H1D 109.6 . . ?
N2 C2 C1 110.7(3) . . ?
N2 C2 H2A 109.5 . . ?
N2 C2 H2B 109.5 . . ?
C1 C2 H2A 109.5 . . ?
C1 C2 H2B 109.5 . . ?
H2A C2 H2B 108.1 . . ?
N2 C3 H3A 109.6 . . ?
N2 C3 H3B 109.6 . . ?
H3A C3 H3B 108.1 . . ?
C4 C3 N2 110.2(3) . . ?
C4 C3 H3A 109.6 . . ?
C4 C3 H3B 109.6 . . ?
N1 C4 C3 109.8(4) . . ?
N1 C4 H4A 109.7 . . ?
N1 C4 H4B 109.7 . . ?
C3 C4 H4A 109.7 . . ?
C3 C4 H4B 109.7 . . ?
H4A C4 H4B 108.2 . . ?
C6 C5 N2 116.7(3) . . ?
C10 C5 N2 121.8(4) . . ?
C10 C5 C6 121.4(4) . . ?
C5 C6 H6 120.5 . . ?
C5 C6 C7 119.1(4) . . ?
C7 C6 H6 120.5 . . ?
C6 C7 H7 120.0 . . ?
C8 C7 C6 119.9(4) . . ?
C8 C7 H7 120.0 . . ?
C7 C8 H8 120.0 . . ?
C9 C8 C7 119.9(5) . . ?
C9 C8 H8 120.0 . . ?
C8 C9 H9 119.2 . . ?
C8 C9 C10 121.6(5) . . ?
C10 C9 H9 119.2 . . ?
C5 C10 C9 117.9(5) . . ?
C5 C10 H10 121.0 . . ?
C9 C10 H10 121.0 . . ?

loop_
_geom_bond_atom_site_label_1
_geom_bond_atom_site_label_2
_geom_bond_distance
_geom_bond_site_symmetry_2
_geom_bond_publ_flag
Cd1 Br1 2.5913(6) . ?
Cd1 Br2 2.5480(5) . ?
Cd1 Br3 2.6479(5) . ?
Cd1 Br4 2.5698(6) . ?
N1 C1 1.483(6) . ?
N1 C4 1.491(5) . ?
N1 H1A 0.78(5) . ?
N1 H1B 1.00(6) . ?
N2 C2 1.510(5) . ?
N2 C3 1.507(5) . ?
N2 C5 1.484(5) . ?
N2 H2 0.94(5) . ?
C1 H1C 0.9800 . ?
C1 H1D 0.9800 . ?
C1 C2 1.514(6) . ?
C2 H2A 0.9800 . ?
C2 H2B 0.9800 . ?
C3 H3A 0.9800 . ?
C3 H3B 0.9800 . ?
C3 C4 1.501(6) . ?
C4 H4A 0.9800 . ?
C4 H4B 0.9800 . ?
C5 C6 1.384(6) . ?
C5 C10 1.374(6) . ?
C6 H6 0.9400 . ?
C6 C7 1.388(6) . ?
C7 H7 0.9400 . ?
C7 C8 1.371(7) . ?
C8 H8 0.9400 . ?
C8 C9 1.365(7) . ?
C9 H9 0.9400 . ?
C9 C10 1.385(7) . ?
C10 H10 0.9400 . ?

loop_
_geom_torsion_atom_site_label_1
_geom_torsion_atom_site_label_2
_geom_torsion_atom_site_label_3
_geom_torsion_atom_site_label_4
_geom_torsion
_geom_torsion_site_symmetry_1
_geom_torsion_site_symmetry_2
_geom_torsion_site_symmetry_3
_geom_torsion_site_symmetry_4
_geom_torsion_publ_flag
N1 C1 C2 N2 56.0(5) . . . . ?
N2 C3 C4 N1 -59.4(4) . . . . ?
N2 C5 C6 C7 -179.1(4) . . . . ?
N2 C5 C10 C9 178.5(5) . . . . ?
C1 N1 C4 C3 57.2(5) . . . . ?
C2 N2 C3 C4 60.1(4) . . . . ?
C2 N2 C5 C6 -81.6(5) . . . . ?
C2 N2 C5 C10 100.9(5) . . . . ?
C3 N2 C2 C1 -58.3(4) . . . . ?
C3 N2 C5 C6 153.7(4) . . . . ?
C3 N2 C5 C10 -23.7(6) . . . . ?
C4 N1 C1 C2 -55.5(5) . . . . ?
C5 N2 C2 C1 174.2(3) . . . . ?
C5 N2 C3 C4 -173.2(3) . . . . ?
C5 C6 C7 C8 1.7(7) . . . . ?
C6 C5 C10 C9 1.1(8) . . . . ?
C6 C7 C8 C9 -1.4(8) . . . . ?
C7 C8 C9 C10 0.9(9) . . . . ?
C8 C9 C10 C5 -0.8(9) . . . . ?
C10 C5 C6 C7 -1.6(7) . . . . ?
